data_1100841
loop_
_publ_author_name
'Major, Quinn'
'Lough, Alan J.'
'Gusev, Dmitry G.'

_publ_section_title
;
 Substituents Effects in POP Pincer Complexes of Ruthenium
;
_journal_issue 10
_journal_name_full Organometallics
_journal_page_first 2492
_journal_page_last 2501
_journal_paper_doi 10.1021/om050053v
_journal_volume 24
_journal_year 2005
_chemical_formula_moiety 'C32 H72 Cl3 O2 P4 Ru2, F6 P'
_chemical_formula_sum 'C32 H72 Cl3 F6 O2 P5 Ru2'
_chemical_formula_weight 1066.24
_space_group_IT_number 2
_space_group_name_Hall '-P 1'
_space_group_name_H-M_alt 'P -1'
_symmetry_cell_setting triclinic
_symmetry_space_group_name_Hall '-P 1'
_symmetry_space_group_name_H-M 'P -1'
_atom_sites_solution_hydrogens geom
_atom_sites_solution_primary direct
_atom_sites_solution_secondary difmap
_cell_angle_alpha 68.844(4)
_cell_angle_beta 89.075(5)
_cell_angle_gamma 83.462(5)
_cell_formula_units_Z 2
_cell_length_a 10.9035(8)
_cell_length_b 14.2678(11)
_cell_length_c 15.5810(13)
_cell_measurement_reflns_used 59141
_cell_measurement_temperature 150(1)
_cell_measurement_theta_max 27.5
_cell_measurement_theta_min 2.3
_cell_volume 2245.0(3)
_diffrn_ambient_temperature 150(1)
_diffrn_detector_area_resol_mean 9
_diffrn_measurement_device_type 'Nonius KappaCCD'
_diffrn_measurement_method '\f scans and \w scans with \k offsets'
_diffrn_radiation_monochromator graphite
_diffrn_radiation_source 'fine-focus sealed tube'
_diffrn_radiation_type MoK\a
_diffrn_radiation_wavelength 0.71073
_diffrn_reflns_av_R_equivalents 0.0000
_diffrn_reflns_av_sigmaI/netI 0.1758
_diffrn_reflns_limit_h_max 14
_diffrn_reflns_limit_h_min -14
_diffrn_reflns_limit_k_max 18
_diffrn_reflns_limit_k_min -18
_diffrn_reflns_limit_l_max 20
_diffrn_reflns_limit_l_min -20
_diffrn_reflns_number 23484
_diffrn_reflns_theta_max 27.62
_diffrn_reflns_theta_min 2.57
_diffrn_standards_decay_% 0
_diffrn_standards_interval_count 0
_diffrn_standards_interval_time 0
_diffrn_standards_number 0
_exptl_absorpt_coefficient_mu 1.082
_exptl_absorpt_correction_T_max 0.981
_exptl_absorpt_correction_T_min 0.720
_exptl_absorpt_correction_type multi-scan
_exptl_absorpt_process_details
;
multi-scan from symmetry-related measurements
 Sortav (Blessing 1995)
;
_exptl_crystal_colour orange
_exptl_crystal_density_diffrn 1.577
_exptl_crystal_density_meas ?
_exptl_crystal_density_method 'not measured'
_exptl_crystal_description plate
_exptl_crystal_F_000 1096.0
_exptl_crystal_size_max 0.20
_exptl_crystal_size_mid 0.18
_exptl_crystal_size_min 0.02
_refine_ls_extinction_coef ?
_refine_ls_extinction_method none
_refine_ls_goodness_of_fit_ref 1.037
_refine_ls_hydrogen_treatment constr
_refine_ls_matrix_type full
_refine_ls_number_parameters 452
_refine_ls_number_reflns 23484
_refine_ls_number_restraints 0
_refine_ls_restrained_S_all 1.037
_refine_ls_R_factor_all 0.1860
_refine_ls_R_factor_gt 0.1039
_refine_ls_shift/su_max 0.001
_refine_ls_shift/su_mean 0.000
_refine_ls_structure_factor_coef Fsqd
_refine_ls_weighting_details 'calc w=1/[\s^2^(Fo^2^)+(0.0838P)^2^+14.1036P] where P=(Fo^2^+2Fc^2^)/3'
_refine_ls_weighting_scheme calc
_refine_ls_wR_factor_gt 0.2273
_refine_ls_wR_factor_ref 0.2738
_reflns_number_gt 12819
_reflns_number_total 23484
_reflns_threshold_expression I>2\s(I)
_cod_depositor_comments
;
The following automatic conversions were performed:
'_symmetry_cell_setting' value 'Triclinic' changed to 'triclinic'
according to '/home/saulius/struct/CIF-dictionaries/cif_core.dic'
dictionary named 'cif_core.dic' version 2.4.1 from 2010-06-29.

Automatic conversion script
Id: cif_fix_enum 1527 2010-12-29 10:47:43Z saulius 
;
_cod_database_code 1100841

loop_
_symmetry_equiv_pos_as_xyz
'x, y, z'
'-x, -y, -z'

loop_
_atom_site_label
_atom_site_type_symbol
_atom_site_fract_x
_atom_site_fract_y
_atom_site_fract_z
_atom_site_U_iso_or_equiv
_atom_site_adp_type
_atom_site_occupancy
_atom_site_symmetry_multiplicity
_atom_site_calc_flag
_atom_site_refinement_flags
_atom_site_disorder_assembly
_atom_site_disorder_group
Ru1 Ru 0.21797(6) 0.08521(5) 0.16997(5) 0.02934(18) Uani 1 1 d . . .
Ru2 Ru 0.20905(6) -0.13186(5) 0.34176(5) 0.02893(18) Uani 1 1 d . . .
Cl1 Cl 0.38547(18) -0.04137(15) 0.26488(15) 0.0349(5) Uani 1 1 d . . .
Cl2 Cl 0.12934(19) 0.05192(14) 0.31782(14) 0.0320(4) Uani 1 1 d . . .
Cl3 Cl 0.13857(19) -0.08110(15) 0.18576(14) 0.0328(5) Uani 1 1 d . . .
P1 P 0.3316(2) 0.21391(16) 0.15850(16) 0.0347(5) Uani 1 1 d . . .
P2 P 0.0542(2) 0.16860(16) 0.07305(16) 0.0332(5) Uani 1 1 d . . .
P3 P 0.3160(2) -0.28444(15) 0.36361(15) 0.0304(5) Uani 1 1 d . . .
P4 P 0.0352(2) -0.17938(16) 0.42249(16) 0.0343(5) Uani 1 1 d . . .
O1 O 0.3059(5) 0.0879(4) 0.0458(4) 0.0357(14) Uani 1 1 d . . .
O2 O 0.2813(5) -0.1529(4) 0.4757(4) 0.0355(13) Uani 1 1 d . . .
C1 C 0.4150(9) 0.2241(6) 0.0520(6) 0.040(2) Uani 1 1 d . . .
H1A H 0.3698 0.2772 -0.0013 0.048 Uiso 1 1 calc R . .
H1B H 0.4983 0.2436 0.0562 0.048 Uiso 1 1 calc R . .
C2 C 0.4264(8) 0.1231(7) 0.0379(7) 0.038(2) Uani 1 1 d . . .
H2A H 0.4593 0.1315 -0.0237 0.046 Uiso 1 1 calc R . .
H2B H 0.4843 0.0729 0.0848 0.046 Uiso 1 1 calc R . .
C3 C 0.2324(8) 0.1345(7) -0.0399(6) 0.041(2) Uani 1 1 d . . .
H3A H 0.2612 0.1021 -0.0843 0.050 Uiso 1 1 calc R . .
H3B H 0.2427 0.2073 -0.0676 0.050 Uiso 1 1 calc R . .
C4 C 0.0985(8) 0.1220(7) -0.0205(6) 0.039(2) Uani 1 1 d . . .
H4A H 0.0857 0.0498 -0.0019 0.047 Uiso 1 1 calc R . .
H4B H 0.0469 0.1610 -0.0765 0.047 Uiso 1 1 calc R . .
C5 C 0.4608(8) 0.1781(7) 0.2453(6) 0.041(2) Uani 1 1 d . . .
H5A H 0.5121 0.1190 0.2377 0.049 Uiso 1 1 calc R . .
C6 C 0.4174(9) 0.1399(7) 0.3476(6) 0.042(2) Uani 1 1 d . . .
H6A H 0.4895 0.1220 0.3896 0.064 Uiso 1 1 calc R . .
H6B H 0.3738 0.0803 0.3592 0.064 Uiso 1 1 calc R . .
H6C H 0.3618 0.1936 0.3579 0.064 Uiso 1 1 calc R . .
C7 C 0.5490(8) 0.2584(7) 0.2331(7) 0.043(2) Uani 1 1 d . . .
H7A H 0.6132 0.2323 0.2820 0.064 Uiso 1 1 calc R . .
H7B H 0.5025 0.3199 0.2367 0.064 Uiso 1 1 calc R . .
H7C H 0.5875 0.2743 0.1730 0.064 Uiso 1 1 calc R . .
C8 C 0.2652(9) 0.3458(6) 0.1408(6) 0.042(2) Uani 1 1 d . . .
H8A H 0.1913 0.3594 0.0992 0.051 Uiso 1 1 calc R . .
C9 C 0.2145(10) 0.3508(7) 0.2310(8) 0.056(3) Uani 1 1 d . . .
H9A H 0.1789 0.4202 0.2213 0.085 Uiso 1 1 calc R . .
H9B H 0.2814 0.3301 0.2775 0.085 Uiso 1 1 calc R . .
H9C H 0.1504 0.3052 0.2521 0.085 Uiso 1 1 calc R . .
C10 C 0.3445(11) 0.4309(7) 0.0928(7) 0.058(3) Uani 1 1 d . . .
H10A H 0.2985 0.4961 0.0869 0.086 Uiso 1 1 calc R . .
H10B H 0.3651 0.4305 0.0314 0.086 Uiso 1 1 calc R . .
H10C H 0.4207 0.4205 0.1292 0.086 Uiso 1 1 calc R . .
C11 C 0.0269(9) 0.3081(6) 0.0134(6) 0.041(2) Uani 1 1 d . . .
H11A H 0.1104 0.3321 0.0019 0.049 Uiso 1 1 calc R . .
C12 C -0.0405(10) 0.3454(7) -0.0818(7) 0.062(3) Uani 1 1 d . . .
H12A H -0.0499 0.4195 -0.1077 0.094 Uiso 1 1 calc R . .
H12B H -0.1221 0.3215 -0.0747 0.094 Uiso 1 1 calc R . .
H12C H 0.0080 0.3188 -0.1233 0.094 Uiso 1 1 calc R . .
C13 C -0.0380(10) 0.3600(7) 0.0751(7) 0.055(3) Uani 1 1 d . . .
H13A H -0.0503 0.4333 0.0417 0.082 Uiso 1 1 calc R . .
H13B H 0.0131 0.3450 0.1307 0.082 Uiso 1 1 calc R . .
H13C H -0.1182 0.3350 0.0925 0.082 Uiso 1 1 calc R . .
C14 C -0.0982(8) 0.1210(7) 0.1104(6) 0.038(2) Uani 1 1 d . . .
H14A H -0.0804 0.0456 0.1361 0.045 Uiso 1 1 calc R . .
C15 C -0.1523(8) 0.1496(7) 0.1881(6) 0.043(2) Uani 1 1 d . . .
H15A H -0.2305 0.1208 0.2055 0.065 Uiso 1 1 calc R . .
H15B H -0.1674 0.2235 0.1684 0.065 Uiso 1 1 calc R . .
H15C H -0.0945 0.1233 0.2411 0.065 Uiso 1 1 calc R . .
C16 C -0.1967(9) 0.1446(7) 0.0331(7) 0.049(3) Uani 1 1 d . . .
H16A H -0.2720 0.1154 0.0596 0.074 Uiso 1 1 calc R . .
H16B H -0.1653 0.1153 -0.0121 0.074 Uiso 1 1 calc R . .
H16C H -0.2155 0.2181 0.0028 0.074 Uiso 1 1 calc R . .
C17 C 0.3800(8) -0.3188(6) 0.4809(6) 0.036(2) Uani 1 1 d . . .
H17A H 0.3235 -0.3587 0.5263 0.044 Uiso 1 1 calc R . .
H17B H 0.4608 -0.3607 0.4877 0.044 Uiso 1 1 calc R . .
C18 C 0.3959(8) -0.2237(7) 0.4980(7) 0.041(2) Uani 1 1 d . . .
H18A H 0.4196 -0.2412 0.5635 0.049 Uiso 1 1 calc R . .
H18B H 0.4634 -0.1904 0.4600 0.049 Uiso 1 1 calc R . .
C19 C 0.1976(8) -0.1766(7) 0.5524(6) 0.039(2) Uani 1 1 d . . .
H19A H 0.2209 -0.1462 0.5968 0.047 Uiso 1 1 calc R . .
H19B H 0.2027 -0.2508 0.5846 0.047 Uiso 1 1 calc R . .
C20 C 0.0685(9) -0.1350(6) 0.5159(6) 0.038(2) Uani 1 1 d . . .
H20A H 0.0601 -0.0602 0.4924 0.046 Uiso 1 1 calc R . .
H20B H 0.0091 -0.1582 0.5658 0.046 Uiso 1 1 calc R . .
C21 C 0.4531(8) -0.2942(7) 0.2925(6) 0.038(2) Uani 1 1 d . . .
H21A H 0.4719 -0.3677 0.3028 0.045 Uiso 1 1 calc R . .
C22 C 0.5722(8) -0.2625(7) 0.3204(8) 0.052(3) Uani 1 1 d . . .
H22A H 0.6386 -0.2704 0.2795 0.078 Uiso 1 1 calc R . .
H22B H 0.5960 -0.3053 0.3841 0.078 Uiso 1 1 calc R . .
H22C H 0.5579 -0.1916 0.3152 0.078 Uiso 1 1 calc R . .
C23 C 0.4256(9) -0.2410(7) 0.1891(6) 0.047(2) Uani 1 1 d . . .
H23A H 0.5002 -0.2485 0.1551 0.071 Uiso 1 1 calc R . .
H23B H 0.3994 -0.1689 0.1754 0.071 Uiso 1 1 calc R . .
H23C H 0.3596 -0.2714 0.1704 0.071 Uiso 1 1 calc R . .
C24 C 0.2458(8) -0.3992(6) 0.3707(6) 0.038(2) Uani 1 1 d . . .
H24A H 0.1718 -0.4017 0.4099 0.045 Uiso 1 1 calc R . .
C25 C 0.3292(9) -0.4987(7) 0.4174(7) 0.050(3) Uani 1 1 d . . .
H25A H 0.2858 -0.5556 0.4187 0.076 Uiso 1 1 calc R . .
H25B H 0.3498 -0.5055 0.4806 0.076 Uiso 1 1 calc R . .
H25C H 0.4051 -0.4984 0.3829 0.076 Uiso 1 1 calc R . .
C26 C 0.1975(10) -0.3891(7) 0.2748(6) 0.053(3) Uani 1 1 d . . .
H26A H 0.1604 -0.4502 0.2796 0.080 Uiso 1 1 calc R . .
H26B H 0.2662 -0.3807 0.2323 0.080 Uiso 1 1 calc R . .
H26C H 0.1352 -0.3300 0.2516 0.080 Uiso 1 1 calc R . .
C27 C 0.0060(9) -0.3130(7) 0.4850(7) 0.045(2) Uani 1 1 d . . .
H27A H 0.0892 -0.3535 0.4994 0.054 Uiso 1 1 calc R . .
C28 C -0.0621(8) -0.3549(6) 0.4241(7) 0.044(2) Uani 1 1 d . . .
H28A H -0.0752 -0.4252 0.4593 0.067 Uiso 1 1 calc R . .
H28B H -0.0125 -0.3523 0.3704 0.067 Uiso 1 1 calc R . .
H28C H -0.1420 -0.3141 0.4035 0.067 Uiso 1 1 calc R . .
C29 C -0.0580(10) -0.3347(8) 0.5783(7) 0.058(3) Uani 1 1 d . . .
H29A H -0.0679 -0.4069 0.6056 0.087 Uiso 1 1 calc R . .
H29B H -0.1394 -0.2948 0.5685 0.087 Uiso 1 1 calc R . .
H29C H -0.0075 -0.3162 0.6198 0.087 Uiso 1 1 calc R . .
C30 C -0.1121(8) -0.1030(6) 0.3698(6) 0.039(2) Uani 1 1 d . . .
H30A H -0.0926 -0.0314 0.3458 0.047 Uiso 1 1 calc R . .
C31 C -0.2185(9) -0.1046(8) 0.4375(8) 0.058(3) Uani 1 1 d . . .
H31A H -0.2921 -0.0626 0.4033 0.086 Uiso 1 1 calc R . .
H31B H -0.1933 -0.0779 0.4835 0.086 Uiso 1 1 calc R . .
H31C H -0.2374 -0.1743 0.4685 0.086 Uiso 1 1 calc R . .
C32 C -0.1566(8) -0.1211(7) 0.2857(6) 0.045(2) Uani 1 1 d . . .
H32A H -0.2340 -0.0777 0.2615 0.067 Uiso 1 1 calc R . .
H32B H -0.1705 -0.1922 0.3031 0.067 Uiso 1 1 calc R . .
H32C H -0.0940 -0.1052 0.2383 0.067 Uiso 1 1 calc R . .
P5 P 0.2516(3) -0.5069(2) 0.7688(2) 0.0604(8) Uani 1 1 d . . .
F1 F 0.3959(8) -0.5211(8) 0.7711(9) 0.145(4) Uani 1 1 d . . .
F2 F 0.1054(8) -0.4924(7) 0.7616(7) 0.125(3) Uani 1 1 d . . .
F3 F 0.2537(12) -0.5025(7) 0.6669(6) 0.150(5) Uani 1 1 d . . .
F4 F 0.2417(11) -0.5162(8) 0.8696(6) 0.144(4) Uani 1 1 d . . .
F5 F 0.2535(11) -0.6261(5) 0.8039(7) 0.143(4) Uani 1 1 d . . .
F6 F 0.2509(8) -0.3881(5) 0.7338(6) 0.105(3) Uani 1 1 d . . .

loop_
_atom_site_aniso_label
_atom_site_aniso_U_11
_atom_site_aniso_U_22
_atom_site_aniso_U_33
_atom_site_aniso_U_23
_atom_site_aniso_U_13
_atom_site_aniso_U_12
Ru1 0.0334(4) 0.0267(3) 0.0294(4) -0.0108(3) 0.0008(3) -0.0071(3)
Ru2 0.0321(4) 0.0269(3) 0.0292(4) -0.0109(3) -0.0003(3) -0.0064(3)
Cl1 0.0319(10) 0.0314(10) 0.0405(12) -0.0107(9) 0.0009(9) -0.0077(9)
Cl2 0.0376(11) 0.0300(10) 0.0310(10) -0.0138(8) 0.0041(9) -0.0056(9)
Cl3 0.0400(11) 0.0318(10) 0.0294(10) -0.0132(8) -0.0003(9) -0.0084(9)
P1 0.0396(13) 0.0326(11) 0.0359(13) -0.0152(10) 0.0007(11) -0.0109(10)
P2 0.0361(12) 0.0293(11) 0.0331(12) -0.0096(9) -0.0005(10) -0.0049(10)
P3 0.0324(11) 0.0278(11) 0.0318(12) -0.0113(9) 0.0001(10) -0.0057(9)
P4 0.0357(12) 0.0300(11) 0.0357(12) -0.0096(10) 0.0031(10) -0.0055(10)
O1 0.039(3) 0.035(3) 0.032(3) -0.011(3) -0.003(3) -0.007(3)
O2 0.044(3) 0.028(3) 0.035(3) -0.015(3) 0.000(3) 0.001(3)
C1 0.048(5) 0.034(5) 0.037(5) -0.011(4) -0.010(4) -0.005(4)
C2 0.033(5) 0.043(5) 0.046(5) -0.024(4) 0.009(4) -0.010(4)
C3 0.052(6) 0.059(6) 0.020(4) -0.022(4) -0.003(4) -0.006(5)
C4 0.043(5) 0.039(5) 0.037(5) -0.014(4) -0.004(4) -0.008(4)
C5 0.043(5) 0.046(5) 0.036(5) -0.015(4) 0.002(4) -0.018(5)
C6 0.055(6) 0.045(5) 0.031(5) -0.014(4) -0.004(5) -0.021(5)
C7 0.040(5) 0.047(5) 0.049(6) -0.022(5) 0.002(5) -0.019(5)
C8 0.057(6) 0.029(4) 0.041(5) -0.011(4) -0.006(5) -0.008(4)
C9 0.065(7) 0.039(5) 0.070(7) -0.030(5) -0.011(6) 0.015(5)
C10 0.081(8) 0.032(5) 0.056(7) -0.008(5) -0.010(6) -0.020(5)
C11 0.053(6) 0.027(4) 0.043(5) -0.011(4) -0.007(5) -0.012(4)
C12 0.065(7) 0.040(6) 0.064(7) 0.004(5) -0.029(6) -0.005(5)
C13 0.059(6) 0.029(5) 0.069(7) -0.012(5) 0.013(6) 0.001(5)
C14 0.038(5) 0.039(5) 0.037(5) -0.011(4) -0.008(4) -0.012(4)
C15 0.036(5) 0.040(5) 0.046(6) -0.011(4) -0.005(4) 0.009(4)
C16 0.041(5) 0.054(6) 0.056(6) -0.020(5) -0.003(5) -0.014(5)
C17 0.035(5) 0.035(5) 0.032(5) -0.006(4) 0.001(4) 0.004(4)
C18 0.032(5) 0.041(5) 0.051(6) -0.020(4) -0.013(4) 0.006(4)
C19 0.050(6) 0.038(5) 0.026(4) -0.008(4) 0.002(4) -0.003(4)
C20 0.054(6) 0.033(4) 0.029(5) -0.014(4) 0.006(4) -0.003(4)
C21 0.038(5) 0.038(5) 0.039(5) -0.016(4) 0.000(4) -0.003(4)
C22 0.041(5) 0.040(5) 0.083(8) -0.031(5) 0.021(6) -0.013(5)
C23 0.058(6) 0.045(5) 0.044(6) -0.024(5) 0.010(5) -0.005(5)
C24 0.037(5) 0.033(4) 0.041(5) -0.010(4) 0.001(4) -0.011(4)
C25 0.054(6) 0.036(5) 0.059(7) -0.013(5) 0.000(5) -0.009(5)
C26 0.075(7) 0.048(6) 0.045(6) -0.018(5) -0.010(6) -0.028(6)
C27 0.047(5) 0.039(5) 0.047(6) -0.014(4) 0.005(5) -0.004(5)
C28 0.038(5) 0.033(5) 0.058(6) -0.013(4) -0.003(5) -0.005(4)
C29 0.056(6) 0.050(6) 0.056(7) -0.003(5) 0.007(6) -0.007(5)
C30 0.035(5) 0.035(5) 0.039(5) -0.002(4) 0.003(4) -0.011(4)
C31 0.039(5) 0.069(7) 0.065(7) -0.025(6) 0.007(5) -0.005(5)
C32 0.038(5) 0.049(6) 0.040(5) -0.006(4) -0.004(4) -0.012(5)
P5 0.081(2) 0.0415(15) 0.0531(18) -0.0127(13) 0.0124(16) -0.0015(15)
F1 0.079(6) 0.120(8) 0.217(12) -0.045(8) 0.011(7) 0.016(5)
F2 0.086(6) 0.107(7) 0.150(9) -0.003(6) -0.012(6) -0.031(5)
F3 0.269(14) 0.123(8) 0.077(6) -0.042(5) 0.053(8) -0.087(9)
F4 0.208(11) 0.147(8) 0.068(5) -0.054(5) -0.017(7) 0.071(8)
F5 0.226(11) 0.041(4) 0.136(8) -0.009(4) 0.096(8) -0.005(6)
F6 0.125(7) 0.046(4) 0.143(8) -0.031(4) -0.012(6) -0.017(5)

loop_
_atom_type_symbol
_atom_type_description
_atom_type_scat_dispersion_real
_atom_type_scat_dispersion_imag
_atom_type_scat_source
C C 0.0033 0.0016 'International Tables Vol C Tables 4.2.6.8 and 6.1.1.4'
H H 0.0000 0.0000 'International Tables Vol C Tables 4.2.6.8 and 6.1.1.4'
Cl Cl 0.1484 0.1585 'International Tables Vol C Tables 4.2.6.8 and 6.1.1.4'
O O 0.0106 0.0060 'International Tables Vol C Tables 4.2.6.8 and 6.1.1.4'
P P 0.1023 0.0942 'International Tables Vol C Tables 4.2.6.8 and 6.1.1.4'
Ru Ru -1.2594 0.8363 'International Tables Vol C Tables 4.2.6.8 and 6.1.1.4'
F F 0.0171 0.0103 'International Tables Vol C Tables 4.2.6.8 and 6.1.1.4'
